data_1546995
loop_
_publ_author_name
'Dixon, Darren'
'Xie, Lan-Gui'

_publ_section_title
;
 Tertiary Amine Synthesis via Reductive Coupling of Amides with Grignard
 Reagents
;
_journal_name_full 'Chem. Sci.'
_journal_paper_doi 10.1039/C7SC03613B
_journal_year 2017
_chemical_absolute_configuration ad
_chemical_formula_moiety 'C17.67 H21.28 Cl1.30 N0.89 O1.78'
_chemical_formula_sum 'C17.67 H21.28 Cl1.3 N0.89 O1.78'
_chemical_formula_weight 320.75
_chemical_melting_point ?
_chemical_name_systematic 'Compound 24'
_space_group_IT_number 5
_symmetry_cell_setting monoclinic
_symmetry_space_group_name_Hall 'C 2y'
_symmetry_space_group_name_H-M 'C 1 2 1'
_atom_sites_solution_hydrogens difmap
_atom_sites_solution_primary other
_audit_creation_date 2017-05-26
_audit_creation_method CRYSTALS_ver_14.61_build_6156
_audit_update_record
;
2017-06-30 deposited with the CCDC.
2017-09-11 downloaded from the CCDC.
;
_cell_angle_alpha 90
_cell_angle_beta 96.376(14)
_cell_angle_gamma 90
_cell_formula_units_Z 9
_cell_length_a 18.548(4)
_cell_length_b 11.9461(13)
_cell_length_c 18.0773(18)
_cell_measurement_reflns_used 2350
_cell_measurement_temperature 150
_cell_measurement_theta_max 73
_cell_measurement_theta_min 4
_cell_volume 3980.7(10)
_computing_cell_refinement 'USER DEFINED CELL REFINEMENT'
_computing_data_collection 'USER DEFINED DATA COLLECTION'
_computing_data_reduction 'USER DEFINED DATA REDUCTION'
_computing_molecular_graphics 'CAMERON (Watkin et al., 1996)'
_computing_publication_material 'CRYSTALS (Betteridge et al., 2003)'
_computing_structure_refinement 'CRYSTALS (Betteridge et al., 2003)'
_computing_structure_solution 'Superflip (Palatinus & Chapuis, 2007)'
_diffrn_ambient_temperature 150
_diffrn_measured_fraction_theta_full 0.996
_diffrn_measured_fraction_theta_max 0.968
_diffrn_measurement_device Serial
_diffrn_measurement_device_type Unknown
_diffrn_measurement_method \w
_diffrn_radiation_monochromator graphite
_diffrn_radiation_type 'Cu K\a'
_diffrn_radiation_wavelength 1.54184
_diffrn_reflns_av_R_equivalents 0.088
_diffrn_reflns_limit_h_max 21
_diffrn_reflns_limit_h_min -22
_diffrn_reflns_limit_k_max 14
_diffrn_reflns_limit_k_min -14
_diffrn_reflns_limit_l_max 21
_diffrn_reflns_limit_l_min -22
_diffrn_reflns_number 20977
_diffrn_reflns_theta_full 74.871
_diffrn_reflns_theta_max 78.811
_diffrn_reflns_theta_min 4.410
_diffrn_standards_number 0
_exptl_absorpt_coefficient_mu 2.356
_exptl_absorpt_correction_T_max 0.89
_exptl_absorpt_correction_T_min 0.29
_exptl_absorpt_correction_type multi-scan
_exptl_absorpt_process_details 'DENZO/SCALEPACK (Otwinowski & Minor, 1997)'
_exptl_crystal_colour clear_pale_colourless
_exptl_crystal_density_diffrn 1.204
_exptl_crystal_density_meas ?
_exptl_crystal_density_method 'not measured'
_exptl_crystal_description plate
_exptl_crystal_F_000 1528.965
_exptl_crystal_size_max 0.300
_exptl_crystal_size_mid 0.200
_exptl_crystal_size_min 0.050
_refine_diff_density_max 1.64
_refine_diff_density_min -0.68
_refine_ls_abs_structure_details 'Flack (1983), 3811 Friedel-pairs'
_refine_ls_abs_structure_Flack -0.01(3)
_refine_ls_extinction_method None
_refine_ls_goodness_of_fit_ref 1.0347
_refine_ls_hydrogen_treatment mixed
_refine_ls_matrix_type full
_refine_ls_number_parameters 577
_refine_ls_number_reflns 8132
_refine_ls_number_restraints 558
_refine_ls_R_factor_all 0.1184
_refine_ls_R_factor_gt 0.0893
_refine_ls_shift/su_max 0.0111264
_refine_ls_shift/su_mean 0.0007827
_refine_ls_structure_factor_coef Fsqd
_refine_ls_weighting_details
;
 Method, part 1, Chebychev polynomial, (Watkin, 1994, Prince, 1982) 
 [weight] = 1.0/[A~0~*T~0~(x)+A~1~*T~1~(x) ... +A~n-1~]*T~n-1~(x)] 
 where A~i~ are the Chebychev coefficients listed below and x= Fcalc/Fmax 
 Method = Robust Weighting (Prince, 1982) 
 W = [weight] * [1-(deltaF/6*sigmaF)^2^]^2^ 
 A~i~ are: 
 0.402E+04 0.659E+04 0.404E+04 0.167E+04 314. 
;
_refine_ls_weighting_scheme calc
_refine_ls_wR_factor_all 0.2966
_refine_ls_wR_factor_gt 0.2241
_refine_ls_wR_factor_ref 0.2959
_reflns_limit_h_max 22
_reflns_limit_h_min -22
_reflns_limit_k_max 14
_reflns_limit_k_min -14
_reflns_limit_l_max 22
_reflns_limit_l_min 0
_reflns_number_gt 5403
_reflns_number_total 8167
_reflns_threshold_expression I>2.0\s(I)
_oxford_diffrn_Wilson_B_factor 4.37
_oxford_diffrn_Wilson_scale 0.13
_oxford_refine_ls_r_factor_ref 0.1184
_oxford_refine_ls_scale 3.01(6)
_oxford_reflns_number_all 8133
_oxford_reflns_threshold_expression_ref I>-3.0\s(I)
_oxford_structure_analysis_title 016djd17
_cod_data_source_file c7sc03613b2.cif
_cod_data_source_block 24
_cod_depositor_comments
;
The following automatic conversions were performed:

'_chemical_melting_point' value 'not measured' was changed to '?' -
the value is undefined or not given.

'_atom_sites_solution_primary' value 'Other' changed to 'other'
according to
/home/data/users/saulius/crontab/automatic-downloads/rss-feeds/RSC/lib/dictionaries/cif_core.dic
dictionary named 'cif_core.dic' version 2.4.2 from 2011-04-26.

'_exptl_crystal_density_meas' value 'not measured' was changed to '?'
- the value is perceived as not measured.

Automatic conversion script
Id: cif_fix_values 4973 2017-02-22 13:04:09Z antanas 
;
_cod_original_sg_symbol_H-M 'C 2 '
_cod_original_formula_sum 'C17.67 H21.28 Cl1.30 N0.89 O1.78'
_cod_database_code 1546995

loop_
_symmetry_equiv_pos_as_xyz
x,y,z
x+1/2,y+1/2,z
-x,y,-z
-x+1/2,y+1/2,-z

loop_
_atom_site_label
_atom_site_type_symbol
_atom_site_fract_x
_atom_site_fract_y
_atom_site_fract_z
_atom_site_U_iso_or_equiv
_atom_site_occupancy
_atom_site_adp_type
_atom_site_refinement_flags_posn
_atom_site_refinement_flags_occupancy
_atom_site_disorder_assembly
_atom_site_disorder_group
Cl1 Cl 0.67358(13) 0.4532(2) 0.02746(13) 0.0800 1.0000 Uani . . . .
Cl3 Cl 0.5062(4) 0.4377(5) 0.1184(5) 0.1211 0.465(9) Uani D P . -1
C4 C 0.5065(15) 0.5203(8) 0.0381(4) 0.1097 0.465(9) Uani D P . -1
Cl5 Cl 0.5306(3) 0.6567(5) 0.0628(4) 0.0961 0.465(9) Uani D P . -1
O6 O 0.5715(3) 0.0607(5) 0.0718(3) 0.0704 1.0000 Uani . . . .
C7 C 0.5430(5) -0.0407(10) 0.1023(6) 0.0841 1.0000 Uani . . . .
C8 C 0.6234(4) 0.0448(7) 0.0293(4) 0.0581 1.0000 Uani . . . .
O9 O 0.6466(3) -0.0444(5) 0.0113(3) 0.0722 1.0000 Uani . . . .
C10 C 0.6532(4) 0.1571(6) 0.0029(4) 0.0530 1.0000 Uani D . . .
N11 N 0.7344(3) 0.1552(5) 0.0089(3) 0.0496 1.0000 Uani D . . .
C12 C 0.7688(3) 0.2047(4) 0.0816(3) 0.0453 1.0000 Uani D . . .
C19 C 0.8510(4) 0.2007(6) 0.0880(4) 0.0581 1.0000 Uani . . . .
C20 C 0.8843(4) 0.2588(6) 0.1581(4) 0.0514 1.0000 Uani . . . .
C21 C 0.8713(4) 0.3708(7) 0.1703(4) 0.0599 1.0000 Uani . . . .
C22 C 0.9018(5) 0.4276(8) 0.2339(5) 0.0696 1.0000 Uani . . . .
C23 C 0.9492(5) 0.3679(8) 0.2858(4) 0.0698 1.0000 Uani . . . .
C24 C 0.9635(5) 0.2559(9) 0.2751(5) 0.0748 1.0000 Uani . . . .
C25 C 0.9299(5) 0.2021(8) 0.2116(5) 0.0678 1.0000 Uani . . . .
C26 C 0.7558(5) 0.2134(7) -0.0585(4) 0.0643 1.0000 Uani D . . .
C27 C 0.6970(5) 0.1787(8) -0.1183(5) 0.0754 1.0000 Uani . . . .
C28 C 0.6279(5) 0.1792(7) -0.0803(4) 0.0670 1.0000 Uani . . . .
O29 O 0.6018(3) 0.4970(4) 0.4439(3) 0.0590 1.0000 Uani . . . .
C30 C 0.5355(5) 0.4697(7) 0.3959(6) 0.0830 1.0000 Uani . . . .
C31 C 0.6122(4) 0.6062(6) 0.4580(3) 0.0464 1.0000 Uani . . . .
O32 O 0.5712(3) 0.6787(4) 0.4354(3) 0.0606 1.0000 Uani . . . .
C33 C 0.6794(4) 0.6215(5) 0.5113(3) 0.0499 1.0000 Uani D . . .
N34 N 0.7211(3) 0.7251(4) 0.4932(3) 0.0444 1.0000 Uani D . . .
C35 C 0.7770(4) 0.6989(5) 0.4388(3) 0.0472 1.0000 Uani D . . .
C36 C 0.7381(3) 0.6550(5) 0.3661(3) 0.0424 1.0000 Uani . . . .
C37 C 0.6865(4) 0.7181(6) 0.3224(4) 0.0517 1.0000 Uani . . . .
C38 C 0.6531(4) 0.6749(7) 0.2555(4) 0.0574 1.0000 Uani . . . .
C39 C 0.6747(5) 0.5686(7) 0.2327(4) 0.0633 1.0000 Uani . . . .
C40 C 0.7250(5) 0.5098(7) 0.2738(4) 0.0657 1.0000 Uani . . . .
C41 C 0.7577(4) 0.5511(6) 0.3419(4) 0.0510 1.0000 Uani . . . .
C42 C 0.8239(3) 0.8010(5) 0.4290(4) 0.0547 1.0000 Uani D . . .
C43 C 0.8826(5) 0.7695(10) 0.3905(5) 0.0517 0.228(7) Uani D P 1 1
C44 C 0.8783(4) 0.7807(6) 0.3716(4) 0.0575 0.655(7) Uani D P 1 2
C45 C 0.9353(8) 0.6940(16) 0.4234(9) 0.0513 0.228(7) Uani D P 1 1
C46 C 0.9308(5) 0.6962(8) 0.3831(5) 0.0674 0.655(7) Uani D P 1 2
C47 C 0.9911(8) 0.6543(18) 0.3798(12) 0.0559 0.228(7) Uani D P 1 1
C48 C 0.9814(6) 0.6771(10) 0.3310(6) 0.0743 0.655(7) Uani D P 1 2
C49 C 0.9818(10) 0.6842(18) 0.3100(11) 0.0559 0.228(7) Uani D P 1 1
C50 C 0.9775(5) 0.7434(9) 0.2667(5) 0.0720 0.655(7) Uani D P 1 2
C51 C 0.9424(10) 0.762(2) 0.2755(9) 0.0562 0.228(7) Uani D P 1 1
C52 C 0.9274(6) 0.8312(8) 0.2552(4) 0.0676 0.655(7) Uani D P 1 2
C53 C 0.8780(5) 0.8495(7) 0.3086(4) 0.0614 0.655(7) Uani D P 1 2
C54 C 0.8853(10) 0.8049(18) 0.3163(7) 0.0522 0.228(7) Uani D P 1 1
C55 C 0.7534(4) 0.7680(6) 0.5671(4) 0.0546 1.0000 Uani D . . .
C56 C 0.6916(5) 0.7533(6) 0.6140(4) 0.0593 1.0000 Uani . . . .
C57 C 0.6589(6) 0.6392(7) 0.5920(4) 0.0707 1.0000 Uani . . . .
C130 C 0.7399(9) 0.1423(5) 0.1461(7) 0.0469 0.559(7) Uani D P 1 4
C131 C 0.7350(11) 0.1583(8) 0.1463(9) 0.0451 0.441(7) Uani D P 1 3
C140 C 0.6894(8) 0.2257(9) 0.1815(7) 0.0467 0.441(7) Uani D P 1 3
C141 C 0.6968(8) 0.1960(6) 0.1959(6) 0.0482 0.559(7) Uani D P 1 4
C150 C 0.6614(9) 0.1874(12) 0.2451(7) 0.0624 0.441(7) Uani D P 1 3
C151 C 0.6679(7) 0.1407(8) 0.2527(6) 0.0510 0.559(7) Uani D P 1 4
C160 C 0.6817(8) 0.0246(8) 0.2619(6) 0.0527 0.559(7) Uani D P 1 4
C161 C 0.6722(8) 0.0730(12) 0.2645(6) 0.0452 0.441(7) Uani D P 1 3
C170 C 0.7253(9) -0.0328(7) 0.2151(7) 0.0529 0.559(7) Uani D P 1 4
C171 C 0.7162(11) 0.0021(10) 0.2250(10) 0.0565 0.441(7) Uani D P 1 3
C180 C 0.7512(11) 0.0254(7) 0.1577(8) 0.0490 0.559(7) Uani D P 1 4
C181 C 0.7502(12) 0.0492(10) 0.1676(11) 0.0550 0.441(7) Uani D P 1 3
H72 H 0.5336 -0.0268 0.1527 0.1260 1.0000 Uiso R . . .
H73 H 0.4990 -0.0609 0.0726 0.1261 1.0000 Uiso R . . .
H71 H 0.5777 -0.0998 0.1009 0.1259 1.0000 Uiso R . . .
H101 H 0.6369 0.2176 0.0338 0.0635 1.0000 Uiso R . . .
H121 H 0.7557 0.2841 0.0801 0.0551 0.441(7) Uiso R P 1 3
H122 H 0.7535 0.2829 0.0844 0.0551 0.559(7) Uiso R P 1 4
H191 H 0.8672 0.2365 0.0447 0.0690 1.0000 Uiso R . . .
H192 H 0.8657 0.1229 0.0895 0.0686 1.0000 Uiso R . . .
H211 H 0.8408 0.4102 0.1349 0.0711 1.0000 Uiso R . . .
H221 H 0.8915 0.5040 0.2420 0.0831 1.0000 Uiso R . . .
H231 H 0.9722 0.4054 0.3275 0.0840 1.0000 Uiso R . . .
H241 H 0.9954 0.2160 0.3093 0.0898 1.0000 Uiso R . . .
H251 H 0.9388 0.1262 0.2045 0.0810 1.0000 Uiso R . . .
H261 H 0.7567 0.2938 -0.0514 0.0769 1.0000 Uiso R . . .
H262 H 0.8037 0.1867 -0.0694 0.0767 1.0000 Uiso R . . .
H271 H 0.6938 0.2304 -0.1605 0.0908 1.0000 Uiso R . . .
H272 H 0.7068 0.1038 -0.1356 0.0910 1.0000 Uiso R . . .
H281 H 0.6041 0.2519 -0.0853 0.0799 1.0000 Uiso R . . .
H282 H 0.5950 0.1216 -0.1006 0.0800 1.0000 Uiso R . . .
H301 H 0.5314 0.3893 0.3916 0.1241 1.0000 Uiso R . . .
H302 H 0.4944 0.4992 0.4175 0.1240 1.0000 Uiso R . . .
H303 H 0.5384 0.5022 0.3473 0.1240 1.0000 Uiso R . . .
H331 H 0.7094 0.5554 0.5100 0.0602 1.0000 Uiso R . . .
H351 H 0.8097 0.6397 0.4598 0.0553 1.0000 Uiso R . . .
H371 H 0.6737 0.7883 0.3380 0.0610 1.0000 Uiso R . . .
H381 H 0.6169 0.7156 0.2269 0.0689 1.0000 Uiso R . . .
H391 H 0.6537 0.5394 0.1883 0.0762 1.0000 Uiso R . . .
H401 H 0.7387 0.4396 0.2574 0.0779 1.0000 Uiso R . . .
H411 H 0.7931 0.5081 0.3704 0.0611 1.0000 Uiso R . . .
H422 H 0.8151 0.8728 0.4458 0.0650 0.228(7) Uiso R P 1 1
H421 H 0.8509 0.8194 0.4765 0.0649 0.655(7) Uiso R P 1 2
H423 H 0.7927 0.8637 0.4121 0.0646 0.655(7) Uiso R P 1 2
H461 H 0.9326 0.6528 0.4258 0.0809 0.655(7) Uiso R P 1 2
H471 H 1.0305 0.6120 0.4001 0.0671 0.228(7) Uiso R P 1 1
H491 H 1.0077 0.6411 0.2793 0.0671 0.228(7) Uiso R P 1 1
H511 H 0.9510 0.7894 0.2291 0.0670 0.228(7) Uiso R P 1 1
H531 H 0.8450 0.9080 0.3014 0.0731 0.655(7) Uiso R P 1 2
H551 H 0.7953 0.7232 0.5852 0.0649 1.0000 Uiso R . . .
H552 H 0.7670 0.8460 0.5637 0.0648 1.0000 Uiso R . . .
H562 H 0.7092 0.7547 0.6667 0.0708 1.0000 Uiso R . . .
H561 H 0.6560 0.8123 0.6035 0.0710 1.0000 Uiso R . . .
H572 H 0.6790 0.5805 0.6252 0.0839 1.0000 Uiso R . . .
H571 H 0.6063 0.6402 0.5920 0.0839 1.0000 Uiso R . . .
H1401 H 0.6777 0.2972 0.1628 0.0560 0.441(7) Uiso R P 1 3
H1411 H 0.6881 0.2722 0.1897 0.0581 0.559(7) Uiso R P 1 4
H1501 H 0.6358 0.2353 0.2735 0.0741 0.441(7) Uiso R P 1 3
H1511 H 0.6396 0.1785 0.2842 0.0622 0.559(7) Uiso R P 1 4
H1701 H 0.7360 -0.1088 0.2222 0.0641 0.559(7) Uiso R P 1 4
H1711 H 0.7221 -0.0733 0.2372 0.0662 0.441(7) Uiso R P 1 3
H1801 H 0.7777 -0.0133 0.1253 0.0589 0.559(7) Uiso R P 1 4
H1811 H 0.7821 0.0066 0.1430 0.0640 0.441(7) Uiso R P 1 3
H111 H 0.7488(13) 0.0840(17) 0.0064(13) 0.0749 1.0000 Uiso D . . .
H341 H 0.6901(12) 0.7754(19) 0.4719(13) 0.0661 1.0000 Uiso D . . .
H483 H 1.0169 0.6225 0.3397 0.0898 0.655(7) Uiso R P 1 2
H451 H 0.9341 0.6704 0.4721 0.0611 0.228(7) Uiso R P 1 1
H521 H 0.9265 0.8775 0.2136 0.0821 0.655(7) Uiso R P 1 2
H541 H 0.8502 0.8531 0.2937 0.0620 0.228(7) Uiso R P 1 1
H501 H 1.0085 0.7281 0.2303 0.0869 0.655(7) Uiso R P 1 2
H1611 H 0.6501 0.0431 0.3043 0.0541 0.441(7) Uiso R P 1 3
H1601 H 0.6620 -0.0145 0.2997 0.0637 0.559(7) Uiso R P 1 4
H41 H 0.5410 0.4893 0.0068 0.1320 0.465(9) Uiso R P . -1
H42 H 0.4582 0.5195 0.0110 0.1321 0.465(9) Uiso R P . -1
Cl2 Cl 0.15704(9) 0.4569(2) 0.45252(8) 0.0531 1.0000 Uani . . . .

loop_
_atom_site_aniso_label
_atom_site_aniso_U_11
_atom_site_aniso_U_22
_atom_site_aniso_U_33
_atom_site_aniso_U_23
_atom_site_aniso_U_13
_atom_site_aniso_U_12
Cl1 0.1011(14) 0.0459(9) 0.0895(14) 0.0162(10) -0.0047(11) -0.0016(11)
Cl3 0.098(4) 0.097(4) 0.167(6) 0.024(4) 0.007(4) -0.022(3)
C4 0.086(5) 0.094(5) 0.149(6) 0.009(5) 0.017(5) -0.014(5)
Cl5 0.073(3) 0.090(4) 0.130(5) -0.002(3) 0.030(3) -0.003(3)
O6 0.062(3) 0.070(4) 0.079(4) 0.022(3) 0.004(3) -0.003(3)
C7 0.077(5) 0.086(6) 0.089(6) 0.030(6) 0.006(4) -0.011(5)
C8 0.073(5) 0.053(4) 0.043(3) 0.008(3) -0.015(3) -0.005(3)
O9 0.110(4) 0.036(2) 0.070(3) 0.002(3) 0.005(3) -0.006(3)
C10 0.075(4) 0.037(3) 0.045(3) 0.004(3) -0.007(3) -0.003(3)
N11 0.073(3) 0.035(2) 0.039(3) 0.002(2) -0.002(2) -0.006(2)
C12 0.069(3) 0.029(2) 0.036(3) -0.001(2) -0.002(2) -0.001(2)
C19 0.078(5) 0.038(3) 0.056(4) -0.005(3) 0.001(3) -0.003(3)
C20 0.054(3) 0.047(3) 0.052(4) 0.001(3) 0.001(3) -0.006(3)
C21 0.066(4) 0.057(4) 0.054(4) -0.010(3) -0.005(3) -0.011(3)
C22 0.076(5) 0.070(6) 0.060(4) -0.003(4) -0.005(4) -0.015(4)
C23 0.080(5) 0.082(6) 0.045(4) 0.010(4) -0.004(3) -0.009(4)
C24 0.073(5) 0.084(6) 0.062(4) 0.009(4) -0.013(4) 0.001(4)
C25 0.074(5) 0.060(4) 0.068(5) 0.006(4) -0.004(4) 0.002(4)
C26 0.091(5) 0.059(4) 0.043(3) 0.011(3) 0.003(3) -0.012(4)
C27 0.097(6) 0.074(6) 0.054(4) 0.006(4) 0.002(4) -0.013(5)
C28 0.086(5) 0.065(5) 0.045(3) 0.016(3) -0.016(3) -0.004(4)
O29 0.070(3) 0.036(2) 0.066(3) -0.005(2) -0.016(2) -0.004(2)
C30 0.083(5) 0.051(5) 0.104(7) -0.007(4) -0.040(5) -0.015(4)
C31 0.064(4) 0.038(3) 0.036(3) 0.002(2) -0.001(2) -0.004(3)
O32 0.068(3) 0.042(3) 0.069(3) 0.006(2) -0.007(2) 0.007(2)
C33 0.068(4) 0.035(3) 0.044(3) 0.000(2) -0.004(3) -0.008(3)
N34 0.056(3) 0.037(3) 0.038(2) -0.0036(19) -0.006(2) -0.006(2)
C35 0.065(4) 0.031(3) 0.043(3) -0.006(2) -0.004(3) -0.005(3)
C36 0.052(3) 0.034(3) 0.039(3) -0.001(2) -0.004(2) -0.005(2)
C37 0.063(4) 0.045(3) 0.044(3) -0.006(3) -0.003(3) -0.005(3)
C38 0.064(4) 0.062(4) 0.043(3) 0.002(3) -0.007(3) -0.013(3)
C39 0.076(5) 0.072(5) 0.040(3) -0.015(3) -0.004(3) -0.012(4)
C40 0.102(6) 0.046(4) 0.048(4) -0.015(3) 0.005(4) -0.007(4)
C41 0.067(4) 0.039(3) 0.045(3) -0.002(3) -0.001(3) -0.004(3)
C42 0.055(3) 0.040(3) 0.068(4) -0.018(3) 0.003(3) -0.005(2)
C43 0.048(5) 0.039(5) 0.067(6) -0.026(5) 0.003(5) -0.011(5)
C44 0.054(4) 0.045(4) 0.073(4) -0.025(3) 0.007(3) -0.007(3)
C45 0.044(6) 0.039(6) 0.070(7) -0.025(6) 0.003(6) -0.014(5)
C46 0.062(4) 0.054(4) 0.086(5) -0.024(4) 0.007(4) -0.006(4)
C47 0.047(7) 0.047(7) 0.074(8) -0.025(7) 0.006(6) -0.014(6)
C48 0.065(5) 0.065(5) 0.093(5) -0.026(4) 0.011(4) -0.008(4)
C49 0.053(7) 0.046(7) 0.068(8) -0.032(7) 0.004(7) -0.012(6)
C50 0.061(4) 0.071(5) 0.085(5) -0.030(4) 0.012(4) -0.006(4)
C51 0.053(7) 0.047(7) 0.068(8) -0.035(7) 0.005(7) -0.010(6)
C52 0.066(4) 0.069(5) 0.068(5) -0.025(4) 0.011(4) -0.006(4)
C53 0.061(4) 0.059(5) 0.064(4) -0.026(4) 0.005(4) -0.004(4)
C54 0.049(7) 0.042(7) 0.064(7) -0.033(6) 0.003(6) -0.013(6)
C55 0.073(4) 0.040(3) 0.047(3) -0.007(3) -0.012(3) -0.010(3)
C56 0.087(5) 0.050(4) 0.039(3) -0.003(3) -0.003(3) -0.007(4)
C57 0.121(7) 0.054(4) 0.035(3) -0.002(3) 0.000(3) -0.030(4)
C130 0.067(5) 0.032(4) 0.040(4) -0.002(3) -0.001(4) 0.002(4)
C131 0.053(8) 0.045(7) 0.036(6) -0.001(6) -0.003(5) 0.002(6)
C140 0.051(8) 0.046(8) 0.041(7) 0.012(6) -0.002(6) 0.013(6)
C141 0.066(5) 0.036(5) 0.040(4) 0.002(4) -0.005(4) 0.009(4)
C150 0.067(9) 0.062(10) 0.059(8) 0.018(8) 0.011(7) 0.009(9)
C151 0.066(5) 0.042(6) 0.043(4) 0.003(4) -0.002(4) 0.009(5)
C160 0.070(6) 0.042(6) 0.043(4) 0.005(4) -0.006(4) 0.014(5)
C161 0.045(7) 0.054(10) 0.035(6) 0.003(7) -0.003(5) 0.004(8)
C170 0.072(6) 0.039(5) 0.046(4) 0.003(4) -0.002(4) 0.011(5)
C171 0.062(9) 0.043(9) 0.065(10) 0.020(8) 0.008(7) 0.021(8)
C180 0.071(6) 0.031(4) 0.043(5) -0.001(4) -0.001(4) 0.008(4)
C181 0.072(10) 0.048(8) 0.045(9) 0.007(8) 0.004(7) 0.004(9)
Cl2 0.0683(9) 0.0385(7) 0.0521(7) -0.0014(6) 0.0041(6) 0.0009(7)

loop_
_atom_type_symbol
_atom_type_scat_dispersion_real
_atom_type_scat_dispersion_imag
_atom_type_scat_Cromer_Mann_a1
_atom_type_scat_Cromer_Mann_b1
_atom_type_scat_Cromer_Mann_a2
_atom_type_scat_Cromer_Mann_b2
_atom_type_scat_Cromer_Mann_a3
_atom_type_scat_Cromer_Mann_b3
_atom_type_scat_Cromer_Mann_a4
_atom_type_scat_Cromer_Mann_b4
_atom_type_scat_Cromer_Mann_c
_atom_type_scat_source
C 0.0181 0.0091 2.3100 20.8439 1.0200 10.2075 1.5886 0.5687 0.8650 51.6512 0.2156 'International Tables Vol C 4.2.6.8 and 6.1.1.4'
H 0.0000 0.0000 0.4930 10.5109 0.3229 26.1257 0.1402 3.1424 0.0408 57.7998 0.0030 'International Tables Vol C 4.2.6.8 and 6.1.1.4'
N 0.0311 0.0180 12.2126 0.0057 3.1322 9.8933 2.0125 28.9975 1.1663 0.5826 -11.5290 'International Tables Vol C 4.2.6.8 and 6.1.1.4'
O 0.0492 0.0322 3.0485 13.2771 2.2868 5.7011 1.5463 0.3239 0.8670 32.9089 0.2508 'International Tables Vol C 4.2.6.8 and 6.1.1.4'
Cl 0.3639 0.7018 11.4604 0.0104 7.1964 1.1662 6.2556 18.5194 1.6455 47.7784 -9.5574 'International Tables Vol C 4.2.6.8 and 6.1.1.4'

loop_
_geom_angle_atom_site_label_1
_geom_angle_atom_site_label_2
_geom_angle_atom_site_label_3
_geom_angle
_geom_angle_publ_flag
Cl3 C4 Cl5 109.88(7) yes
Cl3 C4 H41 109.2 no
Cl5 C4 H41 109.8 no
Cl3 C4 H42 108.9 no
Cl5 C4 H42 109.7 no
H41 C4 H42 109.3 no
C7 O6 C8 115.0(7) yes
O6 C7 H72 109.1 no
O6 C7 H73 108.7 no
H72 C7 H73 109.9 no
O6 C7 H71 109.4 no
H72 C7 H71 110.2 no
H73 C7 H71 109.5 no
O6 C8 O9 126.4(7) yes
O6 C8 C10 111.5(7) yes
O9 C8 C10 122.1(7) yes
C8 C10 N11 110.8(6) yes
C8 C10 C28 111.6(6) yes
N11 C10 C28 105.4(6) yes
C8 C10 H101 108.7 no
N11 C10 H101 109.9 no
C28 C10 H101 110.4 no
C10 N11 C12 112.3(5) yes
C10 N11 C26 106.8(5) yes
C12 N11 C26 113.7(5) yes
C10 N11 H111 108.3(16) no
C12 N11 H111 108.3(15) no
C26 N11 H111 107.2(16) no
N11 C12 C19 112.1(5) yes
N11 C12 C131 111.2(10) yes
C19 C12 C131 115.8(9) yes
N11 C12 H121 105.9 no
C19 C12 H121 106.0 no
C131 C12 H121 104.9 no
N11 C12 C19 112.1(5) yes
N11 C12 C130 108.7(7) yes
C19 C12 C130 111.2(8) yes
N11 C12 H122 108.6 no
C19 C12 H122 108.7 no
C130 C12 H122 107.3 no
C12 C19 C20 111.3(6) yes
C12 C19 H191 108.9 no
C20 C19 H191 109.9 no
C12 C19 H192 108.0 no
C20 C19 H192 109.2 no
H191 C19 H192 109.5 no
C19 C20 C21 121.0(6) yes
C19 C20 C25 121.3(7) yes
C21 C20 C25 117.7(7) yes
C20 C21 C22 122.6(8) yes
C20 C21 H211 118.9 no
C22 C21 H211 118.5 no
C21 C22 C23 117.9(8) yes
C21 C22 H221 121.6 no
C23 C22 H221 120.5 no
C22 C23 C24 120.9(8) yes
C22 C23 H231 119.3 no
C24 C23 H231 119.8 no
C23 C24 C25 119.0(8) yes
C23 C24 H241 121.1 no
C25 C24 H241 119.9 no
C24 C25 C20 121.9(8) yes
C24 C25 H251 119.3 no
C20 C25 H251 118.8 no
N11 C26 C27 102.7(6) yes
N11 C26 H261 110.8 no
C27 C26 H261 111.7 no
N11 C26 H262 109.7 no
C27 C26 H262 111.5 no
H261 C26 H262 110.2 no
C26 C27 C28 104.7(7) yes
C26 C27 H271 111.2 no
C28 C27 H271 111.6 no
C26 C27 H272 109.7 no
C28 C27 H272 110.3 no
H271 C27 H272 109.2 no
C10 C28 C27 105.0(7) yes
C10 C28 H281 109.3 no
C27 C28 H281 111.0 no
C10 C28 H282 111.0 no
C27 C28 H282 110.7 no
H281 C28 H282 109.8 no
C30 O29 C31 115.1(6) yes
O29 C30 H301 108.9 no
O29 C30 H302 109.2 no
H301 C30 H302 109.8 no
O29 C30 H303 108.8 no
H301 C30 H303 109.8 no
H302 C30 H303 110.4 no
O29 C31 O32 124.6(6) yes
O29 C31 C33 109.4(5) yes
O32 C31 C33 125.8(6) yes
C31 C33 N34 111.6(5) yes
C31 C33 C57 110.2(7) yes
N34 C33 C57 106.0(5) yes
C31 C33 H331 108.9 no
N34 C33 H331 110.7 no
C57 C33 H331 109.5 no
C33 N34 C35 111.7(5) yes
C33 N34 C55 104.5(5) yes
C35 N34 C55 114.2(5) yes
C33 N34 H341 109.0(16) no
C35 N34 H341 108.0(15) no
C55 N34 H341 109.3(16) no
N34 C35 C36 109.5(5) yes
N34 C35 C42 110.3(5) yes
C36 C35 C42 113.5(5) yes
N34 C35 H351 109.3 no
C36 C35 H351 107.5 no
C42 C35 H351 106.6 no
C35 C36 C37 122.2(6) yes
C35 C36 C41 117.9(6) yes
C37 C36 C41 119.8(6) yes
C36 C37 C38 120.2(6) yes
C36 C37 H371 120.1 no
C38 C37 H371 119.7 no
C37 C38 C39 118.2(7) yes
C37 C38 H381 120.5 no
C39 C38 H381 121.2 no
C38 C39 C40 121.3(6) yes
C38 C39 H391 119.3 no
C40 C39 H391 119.3 no
C39 C40 C41 120.9(7) yes
C39 C40 H401 119.8 no
C41 C40 H401 119.3 no
C40 C41 C36 119.5(7) yes
C40 C41 H411 119.8 no
C36 C41 H411 120.7 no
C35 C42 C43 109.1(7) yes
C35 C42 H422 125.3 no
C43 C42 H422 125.6 no
C35 C42 C44 112.1(5) yes
C35 C42 H421 109.0 no
C44 C42 H421 108.6 no
C35 C42 H423 109.0 no
C44 C42 H423 108.7 no
H421 C42 H423 109.5 no
C42 C43 C45 120.08(7) yes
C42 C43 C54 120.07(7) yes
C45 C43 C54 119.58(7) yes
C42 C44 C46 120.56(6) yes
C42 C44 C53 120.55(6) yes
C46 C44 C53 118.84(6) yes
C43 C45 C47 118.98(7) yes
C43 C45 H451 120.4 no
C47 C45 H451 120.7 no
C44 C46 C48 121.08(6) yes
C44 C46 H461 119.1 no
C48 C46 H461 119.8 no
C45 C47 C49 114.23(7) yes
C45 C47 H471 122.8 no
C49 C47 H471 123.0 no
C46 C48 C50 118.82(6) yes
C46 C48 H483 120.6 no
C50 C48 H483 120.6 no
C47 C49 C51 131.86(7) yes
C47 C49 H491 113.9 no
C51 C49 H491 114.2 no
C48 C50 C52 121.24(6) yes
C48 C50 H501 119.4 no
C52 C50 H501 119.3 no
C49 C51 C54 114.24(7) yes
C49 C51 H511 122.7 no
C54 C51 H511 123.1 no
C50 C52 C53 118.81(6) yes
C50 C52 H521 121.1 no
C53 C52 H521 120.1 no
C52 C53 C44 121.09(6) yes
C52 C53 H531 119.1 no
C44 C53 H531 119.8 no
C51 C54 C43 118.99(7) yes
C51 C54 H541 120.5 no
C43 C54 H541 120.5 no
N34 C55 C56 102.0(5) yes
N34 C55 H551 109.8 no
C56 C55 H551 112.1 no
N34 C55 H552 110.8 no
C56 C55 H552 111.5 no
H551 C55 H552 110.3 no
C55 C56 C57 105.2(6) yes
C55 C56 H562 110.9 no
C57 C56 H562 110.6 no
C55 C56 H561 110.4 no
C57 C56 H561 110.8 no
H562 C56 H561 109.0 no
C56 C57 C33 103.5(6) yes
C56 C57 H572 111.7 no
C33 C57 H572 111.3 no
C56 C57 H571 110.9 no
C33 C57 H571 110.4 no
H572 C57 H571 108.9 no
C12 C130 C141 122.11(7) yes
C12 C130 C180 122.12(7) yes
C141 C130 C180 115.70(6) yes
C12 C131 C140 118.61(6) yes
C12 C131 C181 118.62(6) yes
C140 C131 C181 122.77(6) yes
C131 C140 C150 119.71(7) yes
C131 C140 H1401 119.9 no
C150 C140 H1401 120.4 no
C130 C141 C151 123.21(6) yes
C130 C141 H1411 118.0 no
C151 C141 H1411 118.8 no
C140 C150 C161 117.76(7) yes
C140 C150 H1501 120.9 no
C161 C150 H1501 121.3 no
C141 C151 C160 118.45(6) yes
C141 C151 H1511 121.0 no
C160 C151 H1511 120.5 no
C151 C160 C170 120.88(6) yes
C151 C160 H1601 119.7 no
C170 C160 H1601 119.4 no
C150 C161 C171 121.51(7) yes
C150 C161 H1611 119.6 no
C171 C161 H1611 118.9 no
C160 C170 C180 118.45(6) yes
C160 C170 H1701 121.1 no
C180 C170 H1701 120.5 no
C161 C171 C181 117.76(7) yes
C161 C171 H1711 121.1 no
C181 C171 H1711 121.1 no
C130 C180 C170 123.21(6) yes
C130 C180 H1801 118.3 no
C170 C180 H1801 118.5 no
C171 C181 C131 119.71(7) yes
C171 C181 H1811 120.0 no
C131 C181 H1811 120.2 no

loop_
_geom_bond_atom_site_label_1
_geom_bond_atom_site_label_2
_geom_bond_distance
_geom_bond_publ_flag
Cl3 C4 1.755(5) yes
C4 Cl5 1.735(5) yes
C4 H41 0.974 no
C4 H42 0.972 no
O6 C7 1.454(11) yes
O6 C8 1.311(10) yes
C7 H72 0.961 no
C7 H73 0.957 no
C7 H71 0.956 no
C8 O9 1.207(10) yes
C8 C10 1.545(9) yes
C10 N11 1.499(9) yes
C10 C28 1.547(9) yes
C10 H101 0.982 no
N11 C12 1.517(7) yes
N11 C26 1.494(9) yes
N11 H111 0.894(19) no
C12 C19 1.516(10) yes
C12 C131 1.493(6) yes
C12 H121 0.979 no
C12 C19 1.516(10) yes
C12 C130 1.530(6) yes
C12 H122 0.980 no
C19 C20 1.514(9) yes
C19 H191 0.969 no
C19 H192 0.969 no
C20 C21 1.382(10) yes
C20 C25 1.388(10) yes
C21 C22 1.400(10) yes
C21 H211 0.933 no
C22 C23 1.407(12) yes
C22 H221 0.947 no
C23 C24 1.381(14) yes
C23 H231 0.938 no
C24 C25 1.400(12) yes
C24 H241 0.938 no
C25 H251 0.933 no
C26 C27 1.506(12) yes
C26 H261 0.968 no
C26 H262 0.985 no
C27 C28 1.520(13) yes
C27 H271 0.978 no
C27 H272 0.972 no
C28 H281 0.975 no
C28 H282 0.966 no
O29 C30 1.462(8) yes
O29 C31 1.339(8) yes
C30 H301 0.966 no
C30 H302 0.961 no
C30 H303 0.967 no
C31 O32 1.195(8) yes
C31 C33 1.499(9) yes
C33 N34 1.513(8) yes
C33 C57 1.561(10) yes
C33 H331 0.968 no
N34 C35 1.538(8) yes
N34 C55 1.494(7) yes
N34 H341 0.889(19) no
C35 C36 1.520(8) yes
C35 C42 1.521(9) yes
C35 H351 0.981 no
C36 C37 1.393(9) yes
C36 C41 1.378(9) yes
C37 C38 1.396(9) yes
C37 H371 0.924 no
C38 C39 1.407(12) yes
C38 H381 0.936 no
C39 C40 1.327(12) yes
C39 H391 0.920 no
C40 C41 1.402(9) yes
C40 H401 0.934 no
C41 H411 0.941 no
C42 C43 1.406(6) yes
C42 H422 0.930 no
C42 C44 1.545(6) yes
C42 H421 0.970 no
C42 H423 0.974 no
C43 C45 1.412(6) yes
C43 C54 1.412(6) yes
C44 C46 1.401(5) yes
C44 C53 1.405(5) yes
C45 C47 1.448(6) yes
C45 H451 0.928 no
C46 C48 1.421(5) yes
C46 H461 0.927 no
C47 C49 1.305(6) yes
C47 H471 0.930 no
C48 C50 1.402(5) yes
C48 H483 0.928 no
C49 C51 1.301(6) yes
C49 H491 0.929 no
C50 C52 1.401(5) yes
C50 H501 0.938 no
C51 C54 1.449(6) yes
C51 H511 0.928 no
C52 C53 1.419(5) yes
C52 H521 0.933 no
C53 H531 0.928 no
C54 H541 0.929 no
C55 C56 1.510(11) yes
C55 H551 0.970 no
C55 H552 0.969 no
C56 C57 1.527(10) yes
C56 H562 0.971 no
C56 H561 0.970 no
C57 H572 0.970 no
C57 H571 0.976 no
C130 C141 1.421(5) yes
C130 C180 1.424(5) yes
C131 C140 1.374(5) yes
C131 C181 1.379(5) yes
C140 C150 1.390(6) yes
C140 H1401 0.935 no
C141 C151 1.380(5) yes
C141 H1411 0.929 no
C150 C161 1.420(6) yes
C150 H1501 0.934 no
C151 C160 1.416(5) yes
C151 H1511 0.933 no
C160 C170 1.413(5) yes
C160 H1601 0.935 no
C161 C171 1.422(5) yes
C161 H1611 0.938 no
C170 C180 1.378(5) yes
C170 H1701 0.935 no
C171 C181 1.391(6) yes
C171 H1711 0.930 no
C180 H1801 0.930 no
C181 H1811 0.931 no

loop_
_geom_hbond_atom_site_label_D
_geom_hbond_atom_site_label_H
_geom_hbond_atom_site_label_A
_geom_hbond_site_symmetry_A
_geom_hbond_angle_DHA
_geom_hbond_distance_DH
_geom_hbond_distance_HA
_geom_hbond_distance_DA
_geom_hbond_publ_flag
C24 H241 O32 2_545 156 0.94 2.58 3.457(15) yes
